data_1538961
loop_
_publ_author_name
'Palstra, T.T.M.'
'Lu, G.'
'Menovsky, A.'
'Nieuwenhuys, G.J.'
'Mydosh, J.A.'
'Kes, P.H.'

_publ_section_title
;
 Superconductivity in the ternary rare-earth (Y, La, and Lu) compounds R
 Pd2 Si2 and R Rh2 Si2
;
_journal_name_full 'Physical Review, Serie 3. B - Condensed Matter (18,1978-)'
_journal_page_first 4566
_journal_page_last 4570
_journal_volume 34
_journal_year 1986
_chemical_formula_sum 'Lu Pd2 Si2'
_space_group_IT_number 139
_symmetry_space_group_name_Hall '-I 4 2'
_symmetry_space_group_name_H-M 'I 4/m m m'
_cell_angle_alpha 90
_cell_angle_beta 90
_cell_angle_gamma 90
_cell_formula_units_Z 2
_cell_length_a 4.089
_cell_length_b 4.089
_cell_length_c 9.85
_cell_volume 164.691
_citation_journal_id_ASTM PRBMDO
_cod_data_source_file Palstra_PRBMDO_1986_528.cif
_cod_data_source_block Lu1Pd2Si2
_cod_original_cell_volume 164.6913
_cod_original_formula_sum 'Lu1 Pd2 Si2'
_cod_database_code 1538961

loop_
_symmetry_equiv_pos_as_xyz
x,y,z
-y,x,z
-x,-y,z
y,-x,z
x,-y,-z
y,x,-z
-x,y,-z
-y,-x,-z
-x,-y,-z
y,-x,-z
x,y,-z
-y,x,-z
-x,y,z
-y,-x,z
x,-y,z
y,x,z
x+1/2,y+1/2,z+1/2
-y+1/2,x+1/2,z+1/2
-x+1/2,-y+1/2,z+1/2
y+1/2,-x+1/2,z+1/2
x+1/2,-y+1/2,-z+1/2
y+1/2,x+1/2,-z+1/2
-x+1/2,y+1/2,-z+1/2
-y+1/2,-x+1/2,-z+1/2
-x+1/2,-y+1/2,-z+1/2
y+1/2,-x+1/2,-z+1/2
x+1/2,y+1/2,-z+1/2
-y+1/2,x+1/2,-z+1/2
-x+1/2,y+1/2,z+1/2
-y+1/2,-x+1/2,z+1/2
x+1/2,-y+1/2,z+1/2
y+1/2,x+1/2,z+1/2

loop_
_atom_site_label
_atom_site_type_symbol
_atom_site_fract_x
_atom_site_fract_y
_atom_site_fract_z
_atom_site_occupancy
_atom_site_U_iso_or_equiv
Pd1 Pd 0 0.5 0.25 1 0.0
Si1 Si 0 0 0.375 1 0.0
Lu1 Lu 0 0 0 1 0.0
